data_2214023
loop_
_publ_author_name
'Huan-Mei Guo'

_publ_section_title
;
 <i>N</i>'-(1-Phenylethylidene)acetohydrazide
;
_journal_coeditor_code AT2312
_journal_issue 7
_journal_name_full 'Acta Crystallographica Section E'
_journal_page_first o3123
_journal_page_last o3123
_journal_paper_doi 10.1107/S1600536807026748
_journal_volume 63
_journal_year 2007
_chemical_formula_iupac 'C10 H12 N2 O'
_chemical_formula_moiety 'C10 H12 N2 O'
_chemical_formula_sum 'C10 H12 N2 O'
_chemical_formula_weight 176.22
_chemical_name_systematic
;
N'-(1-Phenylethylidene)acetohydrazide
;
_space_group_IT_number 14
_symmetry_cell_setting monoclinic
_symmetry_space_group_name_Hall '-P 2ybc'
_symmetry_space_group_name_H-M 'P 1 21/c 1'
_atom_sites_solution_hydrogens geom
_atom_sites_solution_primary direct
_atom_sites_solution_secondary difmap
_audit_creation_method SHELXL-97
_cell_angle_alpha 90.00
_cell_angle_beta 95.496(6)
_cell_angle_gamma 90.00
_cell_formula_units_Z 4
_cell_length_a 5.3681(18)
_cell_length_b 9.361(3)
_cell_length_c 19.033(6)
_cell_measurement_temperature 294(2)
_cell_measurement_theta_max 26.33
_cell_measurement_theta_min 2.15
_cell_volume 952.0(5)
_computing_cell_refinement SMART
_computing_data_collection 'SMART (Bruker, 1997)'
_computing_data_reduction 'SAINT (Bruker, 1997)'
_computing_molecular_graphics 'SHELXTL (Bruker, 1997)'
_computing_publication_material SHELXTL
_computing_structure_refinement 'SHELXL97 (Sheldrick, 1997)'
_computing_structure_solution 'SHELXS97 (Sheldrick, 1997)'
_diffrn_ambient_temperature 294(2)
_diffrn_measured_fraction_theta_full 0.997
_diffrn_measured_fraction_theta_max 0.997
_diffrn_measurement_device_type 'Bruker SMART CCD area-detector'
_diffrn_measurement_method '\f and \w'
_diffrn_radiation_monochromator graphite
_diffrn_radiation_source 'fine-focus sealed tube'
_diffrn_radiation_type MoK\a
_diffrn_radiation_wavelength 0.71073
_diffrn_reflns_av_R_equivalents 0.0698
_diffrn_reflns_av_sigmaI/netI 0.0885
_diffrn_reflns_limit_h_max 6
_diffrn_reflns_limit_h_min -6
_diffrn_reflns_limit_k_max 11
_diffrn_reflns_limit_k_min -9
_diffrn_reflns_limit_l_max 19
_diffrn_reflns_limit_l_min -23
_diffrn_reflns_number 5285
_diffrn_reflns_theta_full 26.33
_diffrn_reflns_theta_max 26.33
_diffrn_reflns_theta_min 2.15
_diffrn_standards_decay_% 0
_diffrn_standards_number 0
_exptl_absorpt_coefficient_mu 0.082
_exptl_absorpt_correction_T_max 0.9919
_exptl_absorpt_correction_T_min 0.9791
_exptl_absorpt_correction_type none
_exptl_crystal_colour colourless
_exptl_crystal_density_diffrn 1.229
_exptl_crystal_density_method 'not measured'
_exptl_crystal_description block
_exptl_crystal_F_000 376
_exptl_crystal_size_max 0.26
_exptl_crystal_size_mid 0.10
_exptl_crystal_size_min 0.10
_refine_diff_density_max 0.190
_refine_diff_density_min -0.143
_refine_ls_extinction_coef 0.067(6)
_refine_ls_extinction_expression Fc^*^=kFc[1+0.001xFc^2^\l^3^/sin(2\q)]^-1/4^
_refine_ls_extinction_method SHELXL97
_refine_ls_goodness_of_fit_ref 1.030
_refine_ls_hydrogen_treatment mixed
_refine_ls_matrix_type full
_refine_ls_number_parameters 125
_refine_ls_number_reflns 1940
_refine_ls_number_restraints 1
_refine_ls_restrained_S_all 1.030
_refine_ls_R_factor_all 0.1389
_refine_ls_R_factor_gt 0.0485
_refine_ls_shift/su_max 0.000
_refine_ls_shift/su_mean 0.000
_refine_ls_structure_factor_coef Fsqd
_refine_ls_weighting_details 'calc w=1/[\s^2^(Fo^2^)+(0.0397P)^2^] where P=(Fo^2^+2Fc^2^)/3'
_refine_ls_weighting_scheme calc
_refine_ls_wR_factor_gt 0.0924
_refine_ls_wR_factor_ref 0.1169
_reflns_number_gt 882
_reflns_number_total 1940
_reflns_threshold_expression I>2\s(I)
_cod_data_source_file at2312.cif
_cod_data_source_block I
_cod_original_sg_symbol_H-M 'P 21/c'
_cod_database_code 2214023
_cod_database_fobs_code 2214023

loop_
_symmetry_equiv_pos_as_xyz
'x, y, z'
'-x, y+1/2, -z+1/2'
'-x, -y, -z'
'x, -y-1/2, z-1/2'

loop_
_atom_site_type_symbol
_atom_site_label
_atom_site_fract_x
_atom_site_fract_y
_atom_site_fract_z
_atom_site_U_iso_or_equiv
_atom_site_adp_type
_atom_site_calc_flag
_atom_site_refinement_flags
_atom_site_occupancy
O O1 1.4564(3) 0.56158(18) 0.58573(8) 0.0711(6) Uani d . 1
N N1 1.0181(3) 0.72134(19) 0.46283(10) 0.0492(5) Uani d . 1
N N2 1.2145(4) 0.6349(2) 0.48995(10) 0.0527(6) Uani d D 1
C C1 0.5972(4) 0.8765(2) 0.41812(12) 0.0505(7) Uani d . 1
H H1 0.6218 0.8495 0.4653 0.061 Uiso calc R 1
C C2 0.4048(5) 0.9687(3) 0.39673(12) 0.0586(7) Uani d . 1
H H2 0.3014 1.0030 0.4294 0.070 Uiso calc R 1
C C3 0.3650(5) 1.0105(3) 0.32713(14) 0.0616(8) Uani d . 1
H H3 0.2363 1.0736 0.3128 0.074 Uiso calc R 1
C C4 0.5168(5) 0.9580(3) 0.27914(13) 0.0611(7) Uani d . 1
H H4 0.4898 0.9851 0.2320 0.073 Uiso calc R 1
C C5 0.7111(4) 0.8644(2) 0.30053(12) 0.0560(7) Uani d . 1
H H5 0.8125 0.8294 0.2675 0.067 Uiso calc R 1
C C6 0.7554(4) 0.8228(2) 0.37083(11) 0.0431(6) Uani d . 1
C C7 0.9639(4) 0.7243(2) 0.39541(12) 0.0463(6) Uani d . 1
C C8 1.0931(5) 0.6416(2) 0.34212(12) 0.0623(8) Uani d . 1
H H8A 1.2002 0.7043 0.3188 0.093 Uiso calc R 1
H H8B 0.9704 0.6006 0.3080 0.093 Uiso calc R 1
H H8C 1.1915 0.5668 0.3655 0.093 Uiso calc R 1
C C9 1.2788(5) 0.6354(3) 0.56074(13) 0.0528(7) Uani d . 1
C C10 1.1281(5) 0.7261(3) 0.60558(12) 0.0659(8) Uani d . 1
H H10A 1.1863 0.7125 0.6544 0.099 Uiso calc R 1
H H10B 0.9550 0.6994 0.5979 0.099 Uiso calc R 1
H H10C 1.1462 0.8248 0.5932 0.099 Uiso calc R 1
H H2A 1.302(4) 0.576(2) 0.4637(10) 0.070(9) Uiso d D 1

loop_
_atom_site_aniso_label
_atom_site_aniso_U_11
_atom_site_aniso_U_22
_atom_site_aniso_U_33
_atom_site_aniso_U_12
_atom_site_aniso_U_13
_atom_site_aniso_U_23
O1 0.0738(13) 0.0854(13) 0.0519(11) 0.0266(11) -0.0058(10) 0.0042(9)
N1 0.0445(12) 0.0578(12) 0.0446(12) -0.0008(10) -0.0001(10) 0.0073(10)
N2 0.0549(14) 0.0599(14) 0.0423(13) 0.0097(12) -0.0002(11) 0.0043(11)
C1 0.0533(16) 0.0593(15) 0.0381(14) -0.0005(13) 0.0000(12) 0.0051(12)
C2 0.0571(17) 0.0710(18) 0.0472(16) 0.0068(15) 0.0029(13) -0.0075(13)
C3 0.0572(18) 0.0659(18) 0.0598(18) 0.0079(14) -0.0053(15) 0.0019(14)
C4 0.0628(19) 0.0726(18) 0.0464(16) -0.0014(15) -0.0031(15) 0.0140(14)
C5 0.0569(17) 0.0689(17) 0.0421(15) -0.0012(14) 0.0039(12) 0.0026(13)
C6 0.0434(14) 0.0492(15) 0.0362(13) -0.0071(12) 0.0011(11) 0.0000(11)
C7 0.0466(15) 0.0484(14) 0.0433(14) -0.0056(12) 0.0016(12) -0.0015(12)
C8 0.0690(18) 0.0666(16) 0.0499(15) 0.0078(14) -0.0017(13) -0.0038(13)
C9 0.0566(17) 0.0555(16) 0.0460(16) -0.0005(14) 0.0032(13) 0.0029(13)
C10 0.0755(19) 0.0724(18) 0.0489(15) 0.0095(15) 0.0013(14) -0.0001(13)

loop_
_atom_type_symbol
_atom_type_description
_atom_type_scat_dispersion_real
_atom_type_scat_dispersion_imag
_atom_type_scat_source
C C 0.0033 0.0016 'International Tables Vol C Tables 4.2.6.8 and 6.1.1.4'
H H 0.0000 0.0000 'International Tables Vol C Tables 4.2.6.8 and 6.1.1.4'
N N 0.0061 0.0033 'International Tables Vol C Tables 4.2.6.8 and 6.1.1.4'
O O 0.0106 0.0060 'International Tables Vol C Tables 4.2.6.8 and 6.1.1.4'

loop_
_geom_angle_atom_site_label_1
_geom_angle_atom_site_label_2
_geom_angle_atom_site_label_3
_geom_angle
C7 N1 N2 118.3(2)
C9 N2 N1 118.6(2)
C9 N2 H2A 117.1(14)
N1 N2 H2A 124.3(14)
C2 C1 C6 121.5(2)
C2 C1 H1 119.2
C6 C1 H1 119.2
C1 C2 C3 120.3(2)
C1 C2 H2 119.8
C3 C2 H2 119.8
C4 C3 C2 119.4(2)
C4 C3 H3 120.3
C2 C3 H3 120.3
C3 C4 C5 120.4(2)
C3 C4 H4 119.8
C5 C4 H4 119.8
C6 C5 C4 120.8(2)
C6 C5 H5 119.6
C4 C5 H5 119.6
C1 C6 C5 117.6(2)
C1 C6 C7 120.5(2)
C5 C6 C7 121.9(2)
N1 C7 C6 114.7(2)
N1 C7 C8 126.0(2)
C6 C7 C8 119.32(19)
C7 C8 H8A 109.5
C7 C8 H8B 109.5
H8A C8 H8B 109.5
C7 C8 H8C 109.5
H8A C8 H8C 109.5
H8B C8 H8C 109.5
O1 C9 N2 119.6(2)
O1 C9 C10 122.5(2)
N2 C9 C10 117.9(2)
C9 C10 H10A 109.5
C9 C10 H10B 109.5
H10A C10 H10B 109.5
C9 C10 H10C 109.5
H10A C10 H10C 109.5
H10B C10 H10C 109.5

loop_
_geom_bond_atom_site_label_1
_geom_bond_atom_site_label_2
_geom_bond_distance
O1 C9 1.235(3)
N1 C7 1.289(2)
N1 N2 1.389(2)
N2 C9 1.358(3)
N2 H2A 0.904(10)
C1 C2 1.378(3)
C1 C6 1.389(3)
C1 H1 0.9300
C2 C3 1.378(3)
C2 H2 0.9300
C3 C4 1.372(3)
C3 H3 0.9300
C4 C5 1.393(3)
C4 H4 0.9300
C5 C6 1.392(3)
C5 H5 0.9300
C6 C7 1.490(3)
C7 C8 1.498(3)
C8 H8A 0.9600
C8 H8B 0.9600
C8 H8C 0.9600
C9 C10 1.496(3)
C10 H10A 0.9600
C10 H10B 0.9600
C10 H10C 0.9600

loop_
_geom_hbond_atom_site_label_D
_geom_hbond_atom_site_label_H
_geom_hbond_atom_site_label_A
_geom_hbond_site_symmetry_A
_geom_hbond_distance_DH
_geom_hbond_distance_HA
_geom_hbond_distance_DA
_geom_hbond_angle_DHA
_geom_hbond_publ_flag
N2 H2A O1 3_866 0.91(2) 2.11(2) 3.011(3) 172.2(18) yes
C8 H8C N2 . 0.96 2.44 2.827(3) 103 yes
C8 H8C O1 3_866 0.96 2.35 3.273(3) 160 yes

loop_
_geom_torsion_atom_site_label_1
_geom_torsion_atom_site_label_2
_geom_torsion_atom_site_label_3
_geom_torsion_atom_site_label_4
_geom_torsion
C7 N1 N2 C9 177.5(2)
C6 C1 C2 C3 -0.1(3)
C1 C2 C3 C4 0.7(3)
C2 C3 C4 C5 -0.6(4)
C3 C4 C5 C6 -0.2(3)
C2 C1 C6 C5 -0.6(3)
C2 C1 C6 C7 179.33(19)
C4 C5 C6 C1 0.8(3)
C4 C5 C6 C7 -179.2(2)
N2 N1 C7 C6 -178.45(18)
N2 N1 C7 C8 0.4(3)
C1 C6 C7 N1 -15.2(3)
C5 C6 C7 N1 164.71(19)
C1 C6 C7 C8 165.8(2)
C5 C6 C7 C8 -14.2(3)
N1 N2 C9 O1 -178.5(2)
N1 N2 C9 C10 1.9(3)

loop_
_cod_related_entry_id
_cod_related_entry_database
_cod_related_entry_code
1 ChemSpider 4546287
